data_4320343
loop_
_publ_author_name
'Jos\'e Ruiz'
'Venancio Rodr\'iguez'
'Consuelo Vicente'
'Jos\'e M. Mart\'i'
'Gregorio L\'opez'
'Jos\'e P\'erez'

_publ_section_title
;
 Synthesis and Reactivity of Bridging and Terminal Hydrosulfido Palladium
 and Platinum Complexes. Crystal Structures of
 [NBu4]2[{Pt(C6F5)2(\m-SH)}2], [Pt(C6F5)2(PPh3){S(H)AgPPh3}], and
 [Pt(C6F5)2(PPh3){S(AuPPh3)2}]
;
_journal_name_full 'Inorganic Chemistry'
_journal_page_first 5354
_journal_page_last 5360
_journal_paper_doi 10.1021/ic0013633
_journal_volume 40
_journal_year 2001
_chemical_formula_sum 'C56 H74 F20 N2 Pt2 S2'
_chemical_formula_weight 1609.47
_chemical_name_systematic
;
 ?
;
_space_group_IT_number 14
_symmetry_cell_setting monoclinic
_symmetry_space_group_name_Hall '-P 2ybc'
_symmetry_space_group_name_H-M 'P 1 21/c 1'
_atom_sites_solution_hydrogens geom
_atom_sites_solution_primary Patterson
_atom_sites_solution_secondary difmap
_audit_creation_method SHELXL-97
_cell_angle_alpha 90.00
_cell_angle_beta 103.706(5)
_cell_angle_gamma 90.00
_cell_formula_units_Z 2
_cell_length_a 12.7811(9)
_cell_length_b 12.4547(8)
_cell_length_c 19.5582(16)
_cell_measurement_reflns_used 56
_cell_measurement_temperature 173(2)
_cell_measurement_theta_max 23.18
_cell_measurement_theta_min 10.28
_cell_volume 3024.7(4)
_computing_structure_refinement 'SHELXL-97 (Sheldrick, 1997)'
_computing_structure_solution 'SHELXS-97 (Sheldrick, 1990)'
_diffrn_ambient_temperature 173(2)
_diffrn_measured_fraction_theta_full 0.000
_diffrn_measured_fraction_theta_max 0.993
_diffrn_radiation_monochromator graphite
_diffrn_radiation_source 'fine-focus sealed tube'
_diffrn_radiation_type MoK\a
_diffrn_radiation_wavelength 0.71073
_diffrn_reflns_av_R_equivalents 0.0278
_diffrn_reflns_av_sigmaI/netI 0.0290
_diffrn_reflns_limit_h_max 14
_diffrn_reflns_limit_h_min -15
_diffrn_reflns_limit_k_max 3
_diffrn_reflns_limit_k_min -14
_diffrn_reflns_limit_l_max 23
_diffrn_reflns_limit_l_min 0
_diffrn_reflns_number 7056
_diffrn_reflns_theta_full 0.50
_diffrn_reflns_theta_max 25.01
_diffrn_reflns_theta_min 3.27
_exptl_absorpt_coefficient_mu 4.789
_exptl_absorpt_correction_T_max 0.8048
_exptl_absorpt_correction_T_min 0.6226
_exptl_absorpt_correction_type PSI
_exptl_crystal_colour colourless
_exptl_crystal_density_diffrn 1.767
_exptl_crystal_density_method 'not measured'
_exptl_crystal_description block
_exptl_crystal_F_000 1584
_exptl_crystal_size_max 0.60
_exptl_crystal_size_mid 0.50
_exptl_crystal_size_min 0.50
_refine_diff_density_max 1.692
_refine_diff_density_min -1.448
_refine_diff_density_rms 0.123
_refine_ls_extinction_method none
_refine_ls_goodness_of_fit_ref 0.995
_refine_ls_hydrogen_treatment mixed
_refine_ls_matrix_type full
_refine_ls_number_parameters 402
_refine_ls_number_reflns 5295
_refine_ls_number_restraints 3
_refine_ls_restrained_S_all 0.995
_refine_ls_R_factor_all 0.0430
_refine_ls_R_factor_gt 0.0343
_refine_ls_shift/su_max 2.239
_refine_ls_shift/su_mean 0.010
_refine_ls_structure_factor_coef Fsqd
_refine_ls_weighting_details 'calc w=1/[\s^2^(Fo^2^)+(0.0590P)^2^+7.9899P] where P=(Fo^2^+2Fc^2^)/3'
_refine_ls_weighting_scheme calc
_refine_ls_wR_factor_gt 0.0880
_refine_ls_wR_factor_ref 0.0927
_reflns_number_gt 4583
_reflns_number_total 5295
_reflns_threshold_expression >2sigma(I)
_cod_data_source_file ic0013633_1.cif
_cod_data_source_block complex3
_cod_depositor_comments
;
The following automatic conversions were performed:

'_symmetry_cell_setting' value 'Monoclinic' changed to 'monoclinic'
according to the built-in table from CIF Core dictionary named
'cif_core.dic' version 2.4.1 from 2010-06-29.

Automatic conversion script
Id: cif_fix_values 1646 2011-03-28 12:23:43Z adriana 
;
_cod_database_code 4320343

loop_
_symmetry_equiv_pos_as_xyz
'x, y, z'
'-x, y+1/2, -z+1/2'
'-x, -y, -z'
'x, -y-1/2, z-1/2'

loop_
_atom_site_label
_atom_site_type_symbol
_atom_site_fract_x
_atom_site_fract_y
_atom_site_fract_z
_atom_site_U_iso_or_equiv
_atom_site_adp_type
_atom_site_occupancy
_atom_site_symmetry_multiplicity
_atom_site_calc_flag
_atom_site_refinement_flags
_atom_site_disorder_assembly
_atom_site_disorder_group
Pt1 Pt 0.375218(15) 0.550664(17) 0.006355(11) 0.02731(9) Uani 1 1 d . . .
F16 F 0.2131(3) 0.5485(3) -0.1471(2) 0.0451(9) Uani 1 1 d . . .
F13 F 0.2052(4) 0.9446(3) -0.0332(2) 0.0552(11) Uani 1 1 d . . .
C11 C 0.2755(4) 0.6624(4) -0.0476(3) 0.0257(11) Uani 1 1 d . . .
F25 F 0.2449(3) 0.5864(3) 0.24714(19) 0.0469(9) Uani 1 1 d . . .
F23 F 0.0118(3) 0.4021(3) 0.0629(2) 0.0468(9) Uani 1 1 d . . .
F26 F 0.3866(3) 0.6124(3) 0.16770(18) 0.0406(8) Uani 1 1 d . . .
F14 F 0.0883(3) 0.9039(3) -0.1654(2) 0.0528(10) Uani 1 1 d . . .
C26 C 0.2931(4) 0.5607(4) 0.1384(3) 0.0290(12) Uani 1 1 d . . .
F24 F 0.0556(3) 0.4816(3) 0.1957(2) 0.0488(10) Uani 1 1 d . . .
F15 F 0.0927(3) 0.7042(3) -0.22106(19) 0.0551(10) Uani 1 1 d . . .
C25 C 0.2216(5) 0.5481(5) 0.1809(3) 0.0325(13) Uani 1 1 d . . .
F12 F 0.3227(3) 0.7905(3) 0.04344(18) 0.0438(9) Uani 1 1 d . . .
C15 C 0.1507(4) 0.7241(5) -0.1553(3) 0.0357(14) Uani 1 1 d . . .
C12 C 0.2673(4) 0.7650(5) -0.0235(3) 0.0315(12) Uani 1 1 d . . .
C14 C 0.1486(5) 0.8253(5) -0.1276(3) 0.0358(14) Uani 1 1 d . . .
C16 C 0.2132(4) 0.6463(4) -0.1160(3) 0.0294(12) Uani 1 1 d . . .
C23 C 0.1046(5) 0.4563(5) 0.0885(3) 0.0334(13) Uani 1 1 d . . .
C24 C 0.1264(5) 0.4953(5) 0.1553(3) 0.0348(13) Uani 1 1 d . . .
C13 C 0.2069(5) 0.8452(5) -0.0614(3) 0.0368(13) Uani 1 1 d . . .
C21 C 0.2740(4) 0.5263(4) 0.0696(3) 0.0259(11) Uani 1 1 d . . .
C22 C 0.1774(4) 0.4710(4) 0.0471(3) 0.0279(12) Uani 1 1 d . . .
S1 S 0.50204(12) 0.42401(14) 0.06528(9) 0.0385(4) Uani 1 1 d . . .
H1 H 0.541(3) 0.485(4) 0.098(2) 0.000(10) Uiso 1 1 d . . .
F22 F 0.1493(3) 0.4313(3) -0.01898(18) 0.0410(8) Uani 1 1 d . . .
N1 N 0.2810(4) 0.2276(4) -0.1633(3) 0.0406(12) Uani 1 1 d . B .
C69 C 0.2507(5) 0.3203(5) -0.2140(3) 0.0397(14) Uani 1 1 d . . .
H69A H 0.3167 0.3619 -0.2139 0.048 Uiso 1 1 calc R . .
H69B H 0.2013 0.3681 -0.1961 0.048 Uiso 1 1 calc R . .
C79 C 0.1815(5) 0.1655(5) -0.1564(3) 0.0399(14) Uani 1 1 d . . .
H79A H 0.1485 0.1331 -0.2027 0.048 Uiso 1 1 calc R . .
H79B H 0.2050 0.1059 -0.1228 0.048 Uiso 1 1 calc R . .
C68 C 0.1975(5) 0.2909(5) -0.2895(3) 0.0417(14) Uani 1 1 d . . .
H68A H 0.2456 0.2432 -0.3086 0.050 Uiso 1 1 calc R . .
H68B H 0.1295 0.2519 -0.2911 0.050 Uiso 1 1 calc R . .
C66 C 0.1188(7) 0.3655(7) -0.4101(4) 0.067(2) Uani 1 1 d . . .
H66A H 0.1051 0.4323 -0.4372 0.101 Uiso 1 1 calc R . .
H66B H 0.0503 0.3289 -0.4118 0.101 Uiso 1 1 calc R . .
H66C H 0.1653 0.3188 -0.4303 0.101 Uiso 1 1 calc R . .
C89 C 0.3538(5) 0.1492(5) -0.1889(4) 0.0426(15) Uani 1 1 d . . .
H89A H 0.3693 0.0889 -0.1550 0.051 Uiso 1 1 calc R . .
H89B H 0.3134 0.1194 -0.2344 0.051 Uiso 1 1 calc R . .
C88 C 0.4589(5) 0.1917(5) -0.1987(4) 0.0470(16) Uani 1 1 d . . .
H88A H 0.5034 0.2162 -0.1528 0.056 Uiso 1 1 calc R . .
H88B H 0.4454 0.2543 -0.2308 0.056 Uiso 1 1 calc R . .
C77 C 0.0120(5) 0.1512(5) -0.1166(4) 0.0454(15) Uani 1 1 d . . .
H77A H -0.0176 0.1072 -0.1589 0.055 Uiso 1 1 calc R . .
H77B H 0.0474 0.1022 -0.0782 0.055 Uiso 1 1 calc R . .
C78 C 0.0953(6) 0.2286(5) -0.1324(4) 0.0448(16) Uani 1 1 d . . .
H78A H 0.0603 0.2795 -0.1697 0.054 Uiso 1 1 calc R . .
H78B H 0.1283 0.2704 -0.0897 0.054 Uiso 1 1 calc R . .
C67 C 0.1745(7) 0.3912(6) -0.3334(4) 0.0567(19) Uani 1 1 d . . .
H67A H 0.2429 0.4295 -0.3319 0.068 Uiso 1 1 calc R . .
H67B H 0.1278 0.4393 -0.3133 0.068 Uiso 1 1 calc R . .
C86 C 0.6272(6) 0.1443(7) -0.2381(4) 0.062(2) Uani 1 1 d . . .
H86A H 0.6624 0.0861 -0.2579 0.093 Uiso 1 1 calc R . .
H86B H 0.6724 0.1654 -0.1923 0.093 Uiso 1 1 calc R . .
H86C H 0.6170 0.2060 -0.2701 0.093 Uiso 1 1 calc R . .
C76 C -0.0791(6) 0.2089(6) -0.0953(4) 0.059(2) Uani 1 1 d . . .
H76A H -0.1305 0.1561 -0.0854 0.089 Uiso 1 1 calc R . .
H76B H -0.1156 0.2562 -0.1336 0.089 Uiso 1 1 calc R . .
H76C H -0.0504 0.2517 -0.0529 0.089 Uiso 1 1 calc R . .
C87 C 0.5195(6) 0.1064(6) -0.2290(4) 0.0542(18) Uani 1 1 d . . .
H87A H 0.5305 0.0431 -0.1975 0.065 Uiso 1 1 calc R . .
H87B H 0.4751 0.0834 -0.2753 0.065 Uiso 1 1 calc R . .
C99 C 0.3356(7) 0.2797(6) -0.0922(3) 0.062(2) Uani 1 1 d D . .
H99A H 0.2970 0.3473 -0.0876 0.074 Uiso 1 1 calc R A 1
H99B H 0.4102 0.2991 -0.0935 0.074 Uiso 1 1 calc R A 1
C98 C 0.3403(11) 0.2098(10) -0.0240(7) 0.042(4) Uani 0.60(2) 1 d PD B 1
H98A H 0.3342 0.2578 0.0153 0.050 Uiso 0.60(2) 1 calc PR B 1
H98B H 0.2782 0.1600 -0.0328 0.050 Uiso 0.60(2) 1 calc PR B 1
C97 C 0.4415(13) 0.1469(15) -0.0029(8) 0.073(6) Uani 0.60(2) 1 d P B 1
H97A H 0.5026 0.1929 -0.0076 0.087 Uiso 0.60(2) 1 calc PR B 1
H97B H 0.4378 0.0855 -0.0355 0.087 Uiso 0.60(2) 1 calc PR B 1
C96 C 0.463(2) 0.105(2) 0.0718(10) 0.090(7) Uani 0.60(2) 1 d P B 1
H96A H 0.5303 0.0638 0.0823 0.134 Uiso 0.60(2) 1 calc PR B 1
H96B H 0.4034 0.0581 0.0767 0.134 Uiso 0.60(2) 1 calc PR B 1
H96C H 0.4689 0.1652 0.1046 0.134 Uiso 0.60(2) 1 calc PR B 1
C98' C 0.4034(16) 0.1983(16) -0.0396(9) 0.052(6) Uani 0.40(2) 1 d PD B 2
H98C H 0.4072 0.1280 -0.0625 0.062 Uiso 0.40(2) 1 calc PR B 2
H98D H 0.4775 0.2255 -0.0209 0.062 Uiso 0.40(2) 1 calc PR B 2
C97' C 0.3427(14) 0.1889(18) 0.0191(11) 0.054(6) Uani 0.40(2) 1 d PD B 2
H97C H 0.3292 0.2614 0.0359 0.064 Uiso 0.40(2) 1 calc PR B 2
H97D H 0.2723 0.1536 0.0005 0.064 Uiso 0.40(2) 1 calc PR B 2
C96' C 0.408(3) 0.124(3) 0.0793(14) 0.074(8) Uani 0.40(2) 1 d PD B 2
H96D H 0.3687 0.1184 0.1165 0.111 Uiso 0.40(2) 1 calc PR B 2
H96E H 0.4772 0.1599 0.0980 0.111 Uiso 0.40(2) 1 calc PR B 2
H96F H 0.4206 0.0522 0.0626 0.111 Uiso 0.40(2) 1 calc PR B 2

loop_
_atom_site_aniso_label
_atom_site_aniso_U_11
_atom_site_aniso_U_22
_atom_site_aniso_U_33
_atom_site_aniso_U_23
_atom_site_aniso_U_13
_atom_site_aniso_U_12
Pt1 0.02144(13) 0.03081(14) 0.03132(14) 0.00351(9) 0.00953(9) 0.00760(9)
F16 0.053(2) 0.038(2) 0.040(2) -0.0081(16) 0.0043(17) 0.0041(17)
F13 0.078(3) 0.0293(19) 0.061(3) -0.0010(18) 0.022(2) 0.0135(19)
C11 0.021(2) 0.027(3) 0.030(3) 0.001(2) 0.008(2) 0.002(2)
F25 0.057(2) 0.056(2) 0.0311(19) -0.0040(17) 0.0167(17) 0.0026(19)
F23 0.0270(17) 0.049(2) 0.064(2) -0.0004(19) 0.0102(17) -0.0112(16)
F26 0.0342(18) 0.046(2) 0.0397(19) -0.0043(16) 0.0057(15) -0.0080(16)
F14 0.053(2) 0.052(2) 0.055(2) 0.0230(19) 0.0151(19) 0.029(2)
C26 0.027(3) 0.027(3) 0.032(3) 0.004(2) 0.005(2) 0.003(2)
F24 0.042(2) 0.062(2) 0.050(2) 0.0112(19) 0.0267(18) 0.0001(19)
F15 0.053(2) 0.067(3) 0.036(2) 0.0016(19) -0.0068(17) 0.004(2)
C25 0.036(3) 0.034(3) 0.029(3) 0.001(2) 0.009(2) 0.006(3)
F12 0.047(2) 0.042(2) 0.0387(19) -0.0094(16) 0.0020(16) 0.0065(17)
C15 0.026(3) 0.053(4) 0.027(3) 0.006(3) 0.006(2) -0.001(3)
C12 0.024(3) 0.033(3) 0.039(3) 0.005(3) 0.011(2) 0.009(2)
C14 0.030(3) 0.037(3) 0.044(3) 0.013(3) 0.015(3) 0.016(3)
C16 0.026(3) 0.027(3) 0.036(3) 0.001(2) 0.010(2) 0.003(2)
C23 0.026(3) 0.035(3) 0.042(3) 0.007(3) 0.011(2) 0.004(2)
C24 0.034(3) 0.034(3) 0.040(3) 0.013(3) 0.018(3) 0.009(3)
C13 0.039(3) 0.030(3) 0.045(4) 0.002(3) 0.017(3) 0.004(3)
C21 0.023(3) 0.023(3) 0.033(3) 0.004(2) 0.009(2) 0.011(2)
C22 0.029(3) 0.023(3) 0.033(3) 0.000(2) 0.010(2) -0.001(2)
S1 0.0305(7) 0.0465(9) 0.0417(9) 0.0137(7) 0.0147(7) 0.0140(7)
F22 0.0363(18) 0.052(2) 0.0340(19) -0.0162(16) 0.0068(15) -0.0044(16)
N1 0.048(3) 0.031(3) 0.037(3) -0.006(2) -0.002(2) -0.002(2)
C69 0.049(4) 0.028(3) 0.042(3) -0.003(3) 0.010(3) -0.004(3)
C79 0.054(4) 0.028(3) 0.037(3) -0.001(3) 0.008(3) -0.003(3)
C68 0.043(3) 0.035(3) 0.046(4) 0.002(3) 0.008(3) -0.002(3)
C66 0.086(6) 0.063(5) 0.050(5) 0.016(4) 0.011(4) -0.005(5)
C89 0.044(3) 0.032(3) 0.046(4) -0.005(3) 0.000(3) 0.002(3)
C88 0.044(4) 0.039(4) 0.052(4) -0.003(3) 0.000(3) -0.005(3)
C77 0.053(4) 0.042(4) 0.041(4) 0.009(3) 0.013(3) 0.011(3)
C78 0.055(4) 0.034(3) 0.040(4) -0.011(3) 0.000(3) 0.003(3)
C67 0.066(5) 0.044(4) 0.056(5) 0.011(3) 0.006(4) -0.005(4)
C86 0.044(4) 0.076(5) 0.063(5) -0.018(4) 0.007(3) 0.009(4)
C76 0.055(4) 0.056(5) 0.064(5) 0.000(4) 0.009(4) 0.018(4)
C87 0.059(5) 0.045(4) 0.056(5) -0.002(3) 0.010(4) 0.000(4)
C99 0.089(6) 0.043(4) 0.037(4) -0.013(3) -0.018(4) -0.008(4)
C98 0.039(7) 0.048(7) 0.036(8) -0.006(6) 0.002(6) -0.007(6)
C97 0.076(10) 0.088(12) 0.051(9) -0.026(9) 0.007(8) 0.031(9)
C96 0.13(2) 0.084(14) 0.053(11) 0.009(10) 0.010(12) 0.017(15)
C98' 0.033(10) 0.082(15) 0.038(11) -0.010(10) 0.006(9) 0.026(10)
C97' 0.039(9) 0.085(15) 0.033(11) 0.027(10) 0.001(8) 0.010(9)
C96' 0.10(2) 0.078(18) 0.048(13) 0.011(12) 0.020(14) 0.031(16)

loop_
_atom_type_symbol
_atom_type_description
_atom_type_scat_dispersion_real
_atom_type_scat_dispersion_imag
_atom_type_scat_source
C C 0.0033 0.0016 'International Tables Vol C Tables 4.2.6.8 and 6.1.1.4'
H H 0.0000 0.0000 'International Tables Vol C Tables 4.2.6.8 and 6.1.1.4'
N N 0.0061 0.0033 'International Tables Vol C Tables 4.2.6.8 and 6.1.1.4'
F F 0.0171 0.0103 'International Tables Vol C Tables 4.2.6.8 and 6.1.1.4'
S S 0.1246 0.1234 'International Tables Vol C Tables 4.2.6.8 and 6.1.1.4'
Pt Pt -1.7033 8.3905 'International Tables Vol C Tables 4.2.6.8 and 6.1.1.4'

loop_
_geom_angle_atom_site_label_1
_geom_angle_atom_site_label_2
_geom_angle_atom_site_label_3
_geom_angle
_geom_angle_site_symmetry_1
_geom_angle_site_symmetry_3
_geom_angle_publ_flag
C11 Pt1 C21 90.4(2) . . ?
C11 Pt1 S1 91.37(15) . 3_665 ?
C21 Pt1 S1 178.22(15) . 3_665 ?
C11 Pt1 S1 175.72(15) . . ?
C21 Pt1 S1 93.82(15) . . ?
S1 Pt1 S1 84.43(6) 3_665 . ?
C16 C11 C12 112.9(5) . . ?
C16 C11 Pt1 123.3(4) . . ?
C12 C11 Pt1 123.6(4) . . ?
F26 C26 C21 119.6(5) . . ?
F26 C26 C25 116.2(5) . . ?
C21 C26 C25 124.2(5) . . ?
F25 C25 C24 119.8(5) . . ?
F25 C25 C26 120.7(5) . . ?
C24 C25 C26 119.4(5) . . ?
F15 C15 C16 121.5(6) . . ?
F15 C15 C14 119.1(5) . . ?
C16 C15 C14 119.4(5) . . ?
F12 C12 C13 116.5(5) . . ?
F12 C12 C11 118.6(5) . . ?
C13 C12 C11 124.8(6) . . ?
F14 C14 C13 120.3(6) . . ?
F14 C14 C15 120.6(6) . . ?
C13 C14 C15 119.1(5) . . ?
F16 C16 C15 116.3(5) . . ?
F16 C16 C11 119.7(5) . . ?
C15 C16 C11 123.9(5) . . ?
F23 C23 C24 119.7(5) . . ?
F23 C23 C22 120.1(5) . . ?
C24 C23 C22 120.1(6) . . ?
F24 C24 C23 120.4(6) . . ?
F24 C24 C25 120.6(6) . . ?
C23 C24 C25 119.1(5) . . ?
C14 C13 F13 119.8(5) . . ?
C14 C13 C12 119.8(6) . . ?
F13 C13 C12 120.4(6) . . ?
C26 C21 C22 113.7(5) . . ?
C26 C21 Pt1 124.2(4) . . ?
C22 C21 Pt1 122.1(4) . . ?
F22 C22 C21 119.9(5) . . ?
F22 C22 C23 116.7(5) . . ?
C21 C22 C23 123.4(5) . . ?
Pt1 S1 Pt1 95.57(6) 3_665 . ?
C69 N1 C89 111.0(5) . . ?
C69 N1 C79 110.9(5) . . ?
C89 N1 C79 107.1(5) . . ?
C69 N1 C99 105.1(5) . . ?
C89 N1 C99 112.8(5) . . ?
C79 N1 C99 110.1(5) . . ?
N1 C69 C68 116.1(5) . . ?
C78 C79 N1 116.6(5) . . ?
C67 C68 C69 109.7(5) . . ?
C88 C89 N1 117.0(5) . . ?
C89 C88 C87 111.0(6) . . ?
C76 C77 C78 112.3(6) . . ?
C79 C78 C77 109.3(5) . . ?
C68 C67 C66 111.5(6) . . ?
C86 C87 C88 113.1(6) . . ?
N1 C99 C98' 112.6(8) . . ?
N1 C99 C98 116.6(6) . . ?
C98' C99 C98 34.8(7) . . ?
C97 C98 C99 112.4(12) . . ?
C98 C97 C96 113.4(16) . . ?
C97' C98' C99 104.1(13) . . ?
C96' C97' C98' 110.0(18) . . ?

loop_
_geom_bond_atom_site_label_1
_geom_bond_atom_site_label_2
_geom_bond_distance
_geom_bond_site_symmetry_2
_geom_bond_publ_flag
Pt1 C11 2.009(5) . ?
Pt1 C21 2.014(5) . ?
Pt1 S1 2.3591(15) 3_665 ?
Pt1 S1 2.3577(15) . ?
F16 C16 1.361(6) . ?
F13 C13 1.357(7) . ?
C11 C16 1.400(8) . ?
C11 C12 1.375(8) . ?
F25 C25 1.346(7) . ?
F23 C23 1.354(7) . ?
F26 C26 1.359(6) . ?
F14 C14 1.353(6) . ?
C26 C21 1.379(8) . ?
C26 C25 1.381(8) . ?
F24 C24 1.348(7) . ?
F15 C15 1.347(7) . ?
C25 C24 1.368(9) . ?
F12 C12 1.370(7) . ?
C15 C16 1.370(8) . ?
C15 C14 1.376(9) . ?
C12 C13 1.369(8) . ?
C14 C13 1.354(9) . ?
C23 C24 1.358(9) . ?
C23 C22 1.383(8) . ?
C21 C22 1.390(8) . ?
C22 F22 1.350(7) . ?
S1 Pt1 2.3591(15) 3_665 ?
N1 C69 1.511(8) . ?
N1 C89 1.513(8) . ?
N1 C79 1.521(8) . ?
N1 C99 1.543(8) . ?
C69 C68 1.517(9) . ?
C79 C78 1.515(9) . ?
C68 C67 1.505(9) . ?
C66 C67 1.534(11) . ?
C89 C88 1.498(9) . ?
C88 C87 1.516(10) . ?
C77 C76 1.508(9) . ?
C77 C78 1.522(10) . ?
C86 C87 1.505(10) . ?
C99 C98' 1.554(16) . ?
C99 C98 1.583(13) . ?
C98 C97 1.48(2) . ?
C97 C96 1.51(3) . ?
C98' C97' 1.53(3) . ?
C97' C96' 1.505(18) . ?
